data_4336698
loop_
_publ_author_name
'Charalampos Triantis'
'Theodoros Tsotakos'
'Charalampos Tsoukalas'
'Marina Sagnou'
'Catherine Raptopoulou'
'Aris Terzis'
'Vassilis Psycharis'
'Maria Pelecanou'
'Ioannis Pirmettis'
'Minas Papadopoulos'

_publ_section_title
;
 Synthesis and Characterization of fac-[M(CO)3(P)(OO)] and
 cis-trans-[M(CO)2(P)2(OO)] Complexes (M = Re,99mTc) with Acetylacetone
 and Curcumin as OO Donor Bidentate Ligands
;
_journal_name_full 'Inorganic Chemistry'
_journal_page_first 12995
_journal_page_last 13003
_journal_paper_doi 10.1021/ic401503b
_journal_volume 52
_journal_year 2013
_chemical_formula_sum 'C26 H22 O5 P Re'
_chemical_formula_weight 631.61
_chemical_name_systematic
;
 ?
;
_space_group_IT_number 33
_symmetry_cell_setting orthorhombic
_symmetry_space_group_name_Hall 'P -2n -2ac'
_symmetry_space_group_name_H-M 'P c 21 n'
_atom_sites_solution_hydrogens geom
_atom_sites_solution_primary direct
_atom_sites_solution_secondary difmap
_audit_creation_method SHELXL-97
_cell_angle_alpha 90.00
_cell_angle_beta 90.00
_cell_angle_gamma 90.00
_cell_formula_units_Z 4
_cell_length_a 8.83590(10)
_cell_length_b 14.7292(2)
_cell_length_c 18.2243(3)
_cell_measurement_reflns_used 15821
_cell_measurement_temperature 160(2)
_cell_measurement_theta_max 71.72
_cell_measurement_theta_min 6.98
_cell_volume 2371.81(6)
_computing_cell_refinement 'CrystalClear, Rigaku MSC, 2005'
_computing_data_collection 'CrystalClear, Rigaku MSC, 2005'
_computing_data_reduction 'CrystalClear, Rigaku MSC, 2005'
_computing_structure_refinement 'SHELXL-97 (Sheldrick, 1997)'
_computing_structure_solution 'SHELXS-97 (Sheldrick, 1997)'
_diffrn_ambient_temperature 160(2)
_diffrn_measured_fraction_theta_full 0.982
_diffrn_measured_fraction_theta_max 0.982
_diffrn_measurement_device_type 'Rigaku R-AXIS SPIDER IPDS'
_diffrn_measurement_method '\q scans'
_diffrn_radiation_monochromator graphite
_diffrn_radiation_source 'fine-focus sealed tube'
_diffrn_radiation_type CuK\a
_diffrn_radiation_wavelength 1.54178
_diffrn_reflns_av_R_equivalents 0.0569
_diffrn_reflns_av_sigmaI/netI 0.0551
_diffrn_reflns_limit_h_max 10
_diffrn_reflns_limit_h_min -8
_diffrn_reflns_limit_k_max 17
_diffrn_reflns_limit_k_min -17
_diffrn_reflns_limit_l_max 18
_diffrn_reflns_limit_l_min -21
_diffrn_reflns_number 14845
_diffrn_reflns_theta_full 64.99
_diffrn_reflns_theta_max 64.99
_diffrn_reflns_theta_min 6.98
_exptl_absorpt_coefficient_mu 10.954
_exptl_absorpt_correction_T_max 1.000
_exptl_absorpt_correction_T_min 0.267
_exptl_absorpt_correction_type empirical
_exptl_absorpt_process_details 'CrystalClear, Rigaku MSC, 2005'
_exptl_crystal_colour colorless
_exptl_crystal_density_diffrn 1.769
_exptl_crystal_description parallelepiped
_exptl_crystal_F_000 1232
_exptl_crystal_size_max 0.80
_exptl_crystal_size_mid 0.10
_exptl_crystal_size_min 0.03
_refine_diff_density_max 0.959
_refine_diff_density_min -1.043
_refine_diff_density_rms 0.098
_refine_ls_abs_structure_details 'Flack H D (1983), Acta Cryst. A39, 876-881'
_refine_ls_abs_structure_Flack 0.009(9)
_refine_ls_extinction_method none
_refine_ls_goodness_of_fit_ref 1.074
_refine_ls_hydrogen_treatment constr
_refine_ls_matrix_type full
_refine_ls_number_parameters 300
_refine_ls_number_reflns 3900
_refine_ls_number_restraints 1
_refine_ls_restrained_S_all 1.074
_refine_ls_R_factor_all 0.0271
_refine_ls_R_factor_gt 0.0264
_refine_ls_shift/su_max 0.001
_refine_ls_shift/su_mean 0.000
_refine_ls_structure_factor_coef Fsqd
_refine_ls_weighting_details 'calc w=1/[\s^2^(Fo^2^)+(0.0231P)^2^+0.5052P] where P=(Fo^2^+2Fc^2^)/3'
_refine_ls_weighting_scheme calc
_refine_ls_wR_factor_gt 0.0639
_refine_ls_wR_factor_ref 0.0646
_reflns_number_gt 3793
_reflns_number_total 3900
_reflns_threshold_expression >2sigma(I)
_cod_data_source_file ic401503b_si_002_1.cif
_cod_data_source_block compound3
_cod_original_cell_volume 2371.82(6)
_cod_database_code 4336698

loop_
_symmetry_equiv_pos_as_xyz
'x, y, z'
'x+1/2, y+1/2, -z+1/2'
'-x+1/2, y, z+1/2'
'-x, y+1/2, -z'

loop_
_atom_site_label
_atom_site_type_symbol
_atom_site_fract_x
_atom_site_fract_y
_atom_site_fract_z
_atom_site_U_iso_or_equiv
_atom_site_adp_type
_atom_site_occupancy
_atom_site_symmetry_multiplicity
_atom_site_calc_flag
_atom_site_refinement_flags
Re Re 0.665700(19) 0.67271(3) 0.145155(8) 0.01933(8) Uani 1 1 d .
P P 0.45546(13) 0.62322(7) 0.06270(6) 0.0167(2) Uani 1 1 d .
C1 C 0.3076(5) 0.7043(3) 0.0401(3) 0.0209(10) Uani 1 1 d .
C2 C 0.3286(5) 0.7965(4) 0.0570(3) 0.0245(12) Uani 1 1 d .
H2 H 0.4150 0.8154 0.0840 0.032 Uiso 1 1 calc R
C3 C 0.2203(6) 0.8610(3) 0.0335(3) 0.0287(11) Uani 1 1 d .
H3 H 0.2333 0.9235 0.0450 0.037 Uiso 1 1 calc R
C4 C 0.0972(6) 0.8333(3) -0.0058(2) 0.0284(11) Uani 1 1 d .
H4 H 0.0249 0.8768 -0.0216 0.037 Uiso 1 1 calc R
C5 C 0.0762(6) 0.7430(3) -0.0228(3) 0.0308(12) Uani 1 1 d .
H5 H -0.0108 0.7244 -0.0494 0.040 Uiso 1 1 calc R
C6 C 0.1818(4) 0.6802(5) -0.0011(2) 0.0264(11) Uani 1 1 d .
H6 H 0.1684 0.6184 -0.0147 0.034 Uiso 1 1 calc R
C7 C 0.3604(5) 0.5230(3) 0.0989(3) 0.0198(10) Uani 1 1 d .
C8 C 0.2176(6) 0.5279(4) 0.1320(3) 0.0263(11) Uani 1 1 d .
H8 H 0.1652 0.5842 0.1333 0.034 Uiso 1 1 calc R
C9 C 0.1522(6) 0.4518(4) 0.1630(3) 0.0347(14) Uani 1 1 d .
H9 H 0.0559 0.4561 0.1860 0.045 Uiso 1 1 calc R
C10 C 0.2266(7) 0.3699(4) 0.1605(3) 0.0349(13) Uani 1 1 d .
H10 H 0.1800 0.3172 0.1804 0.045 Uiso 1 1 calc R
C11 C 0.3735(7) 0.3636(4) 0.1282(3) 0.0341(12) Uani 1 1 d .
H11 H 0.4268 0.3076 0.1273 0.044 Uiso 1 1 calc R
C12 C 0.4352(6) 0.4402(3) 0.0987(2) 0.0253(10) Uani 1 1 d .
H12 H 0.5330 0.4368 0.0772 0.033 Uiso 1 1 calc R
C13 C 0.5186(5) 0.5863(3) -0.0288(2) 0.0175(9) Uani 1 1 d .
C14 C 0.4395(5) 0.5189(3) -0.0671(2) 0.0228(10) Uani 1 1 d .
H14 H 0.3546 0.4900 -0.0452 0.030 Uiso 1 1 calc R
C15 C 0.4860(6) 0.4942(4) -0.1374(2) 0.0272(12) Uani 1 1 d .
H15 H 0.4333 0.4478 -0.1630 0.035 Uiso 1 1 calc R
C16 C 0.6086(6) 0.5369(3) -0.1702(3) 0.0276(11) Uani 1 1 d .
H16 H 0.6397 0.5201 -0.2182 0.036 Uiso 1 1 calc R
C17 C 0.6852(6) 0.6044(4) -0.1324(3) 0.0287(13) Uani 1 1 d .
H17 H 0.7688 0.6343 -0.1546 0.037 Uiso 1 1 calc R
C18 C 0.6399(5) 0.6283(3) -0.0622(3) 0.0241(10) Uani 1 1 d .
H18 H 0.6933 0.6745 -0.0366 0.031 Uiso 1 1 calc R
O21 O 0.5057(4) 0.7533(2) 0.20481(17) 0.0255(7) Uani 1 1 d .
O22 O 0.5983(4) 0.5670(2) 0.21801(16) 0.0219(7) Uani 1 1 d .
C21 C 0.4696(6) 0.4785(4) 0.3061(3) 0.0358(13) Uani 1 1 d .
H21A H 0.4524 0.4292 0.2710 0.046 Uiso 1 1 calc R
H21B H 0.3814 0.4843 0.3384 0.046 Uiso 1 1 calc R
H21C H 0.5595 0.4649 0.3357 0.046 Uiso 1 1 calc R
C22 C 0.4935(6) 0.5664(4) 0.2651(3) 0.0298(12) Uani 1 1 d .
C23 C 0.4002(6) 0.6410(3) 0.2827(3) 0.0317(13) Uani 1 1 d .
H23 H 0.3221 0.6312 0.3176 0.041 Uiso 1 1 calc R
C24 C 0.4129(5) 0.7272(4) 0.2531(3) 0.0231(11) Uani 1 1 d .
C25 C 0.3024(6) 0.8009(4) 0.2796(3) 0.0361(13) Uani 1 1 d .
H25A H 0.3537 0.8599 0.2799 0.047 Uiso 1 1 calc R
H25B H 0.2679 0.7864 0.3294 0.047 Uiso 1 1 calc R
H25C H 0.2150 0.8034 0.2466 0.047 Uiso 1 1 calc R
C31 C 0.7209(5) 0.7718(3) 0.0830(3) 0.0210(10) Uani 1 1 d .
O31 O 0.7515(4) 0.8321(2) 0.04685(19) 0.0327(8) Uani 1 1 d .
C32 C 0.7991(6) 0.5956(3) 0.0922(3) 0.0249(11) Uani 1 1 d .
O32 O 0.8804(4) 0.5486(2) 0.0598(2) 0.0351(9) Uani 1 1 d .
C33 C 0.8425(6) 0.7067(3) 0.2042(3) 0.0284(13) Uani 1 1 d .
O33 O 0.9537(4) 0.7287(3) 0.22972(19) 0.0432(10) Uani 1 1 d .

loop_
_atom_site_aniso_label
_atom_site_aniso_U_11
_atom_site_aniso_U_22
_atom_site_aniso_U_33
_atom_site_aniso_U_23
_atom_site_aniso_U_13
_atom_site_aniso_U_12
Re 0.02128(14) 0.01847(13) 0.01823(12) -0.00058(12) -0.00233(6) -0.00228(11)
P 0.0175(6) 0.0161(6) 0.0165(6) 0.0006(4) 0.0006(4) -0.0003(5)
C1 0.021(2) 0.022(3) 0.020(3) 0.0033(17) 0.0037(18) -0.0014(18)
C2 0.026(3) 0.020(3) 0.027(3) 0.000(2) -0.0005(18) 0.0026(18)
C3 0.035(3) 0.023(3) 0.028(3) 0.000(2) -0.002(2) 0.004(2)
C4 0.030(3) 0.025(3) 0.030(3) 0.005(2) 0.003(2) 0.008(2)
C5 0.021(3) 0.037(3) 0.034(3) 0.003(2) -0.005(2) 0.001(2)
C6 0.028(2) 0.022(3) 0.029(2) -0.001(3) -0.0001(16) -0.007(3)
C7 0.023(3) 0.028(3) 0.009(2) 0.000(2) 0.0007(18) -0.005(2)
C8 0.026(3) 0.029(3) 0.024(3) 0.000(2) 0.000(2) -0.005(2)
C9 0.032(4) 0.044(4) 0.028(3) 0.015(3) 0.002(2) -0.013(2)
C10 0.040(4) 0.036(3) 0.028(3) 0.006(2) -0.001(3) -0.010(3)
C11 0.043(3) 0.031(3) 0.028(3) 0.004(2) -0.005(3) -0.007(3)
C12 0.032(3) 0.023(3) 0.021(2) 0.005(2) -0.003(2) -0.003(2)
C13 0.026(3) 0.013(2) 0.014(2) 0.0008(17) 0.0027(17) 0.0035(18)
C14 0.025(3) 0.021(2) 0.022(3) 0.0020(18) 0.0035(19) -0.001(2)
C15 0.038(4) 0.019(3) 0.024(3) -0.0035(19) -0.0029(19) -0.003(2)
C16 0.039(3) 0.031(3) 0.014(2) -0.002(2) 0.002(2) 0.001(2)
C17 0.036(3) 0.026(3) 0.024(3) 0.002(2) 0.010(2) -0.005(2)
C18 0.033(3) 0.015(2) 0.024(3) -0.001(2) 0.0000(19) -0.001(2)
O21 0.028(2) 0.0237(19) 0.0251(18) -0.0016(14) -0.0007(14) 0.0017(15)
O22 0.027(2) 0.0232(17) 0.0157(17) -0.0001(13) -0.0036(13) -0.0052(14)
C21 0.049(4) 0.032(3) 0.026(3) 0.009(2) 0.000(2) -0.005(3)
C22 0.033(3) 0.041(3) 0.015(3) 0.000(2) -0.014(2) -0.014(2)
C23 0.038(3) 0.035(3) 0.022(3) -0.005(2) 0.002(2) -0.004(2)
C24 0.022(3) 0.031(3) 0.017(3) -0.004(2) -0.0053(19) -0.006(2)
C25 0.036(3) 0.039(3) 0.033(3) -0.007(2) 0.001(2) -0.004(3)
C31 0.013(3) 0.016(3) 0.033(3) -0.008(2) 0.000(2) -0.0008(19)
O31 0.035(2) 0.0235(19) 0.039(2) 0.0089(16) 0.0095(16) -0.0025(17)
C32 0.026(3) 0.019(3) 0.030(3) 0.003(2) -0.001(2) -0.009(2)
O32 0.026(2) 0.031(2) 0.049(2) -0.0102(17) 0.0005(17) 0.0045(18)
C33 0.037(3) 0.025(3) 0.022(3) -0.008(2) -0.009(2) 0.0039(19)
O33 0.041(2) 0.050(2) 0.038(2) -0.0075(19) -0.0188(18) -0.0122(19)

loop_
_atom_type_symbol
_atom_type_description
_atom_type_scat_dispersion_real
_atom_type_scat_dispersion_imag
_atom_type_scat_source
C C 0.0181 0.0091 'International Tables Vol C Tables 4.2.6.8 and 6.1.1.4'
H H 0.0000 0.0000 'International Tables Vol C Tables 4.2.6.8 and 6.1.1.4'
O O 0.0492 0.0322 'International Tables Vol C Tables 4.2.6.8 and 6.1.1.4'
Re Re -5.2083 5.8923 'International Tables Vol C Tables 4.2.6.8 and 6.1.1.4'
P P 0.2955 0.4335 'International Tables Vol C Tables 4.2.6.8 and 6.1.1.4'

loop_
_geom_angle_atom_site_label_1
_geom_angle_atom_site_label_2
_geom_angle_atom_site_label_3
_geom_angle
C32 Re C31 89.8(2)
C32 Re C33 86.4(2)
C31 Re C33 85.8(2)
C32 Re O22 93.05(17)
C31 Re O22 177.07(16)
C33 Re O22 93.86(18)
C32 Re O21 176.62(17)
C31 Re O21 92.64(16)
C33 Re O21 96.08(17)
O22 Re O21 84.50(12)
C32 Re P 88.91(16)
C31 Re P 93.23(14)
C33 Re P 175.22(15)
O22 Re P 87.34(8)
O21 Re P 88.64(9)
C1 P C7 106.5(2)
C1 P C13 101.9(2)
C7 P C13 103.2(2)
C1 P Re 118.61(16)
C7 P Re 111.20(16)
C13 P Re 113.95(14)
C6 C1 C2 118.2(5)
C6 C1 P 122.0(4)
C2 C1 P 119.4(4)
C1 C2 C3 119.6(4)
C1 C2 H2 120.2
C3 C2 H2 120.2
C4 C3 C2 119.8(5)
C4 C3 H3 120.1
C2 C3 H3 120.1
C3 C4 C5 120.9(5)
C3 C4 H4 119.5
C5 C4 H4 119.5
C6 C5 C4 119.7(5)
C6 C5 H5 120.2
C4 C5 H5 120.2
C5 C6 C1 121.8(6)
C5 C6 H6 119.1
C1 C6 H6 119.1
C12 C7 C8 118.4(4)
C12 C7 P 119.5(4)
C8 C7 P 122.0(4)
C9 C8 C7 120.7(5)
C9 C8 H8 119.6
C7 C8 H8 119.6
C10 C9 C8 119.9(5)
C10 C9 H9 120.1
C8 C9 H9 120.1
C9 C10 C11 120.3(5)
C9 C10 H10 119.8
C11 C10 H10 119.8
C12 C11 C10 118.1(5)
C12 C11 H11 120.9
C10 C11 H11 120.9
C11 C12 C7 122.5(5)
C11 C12 H12 118.8
C7 C12 H12 118.8
C18 C13 C14 119.1(4)
C18 C13 P 120.2(3)
C14 C13 P 120.6(3)
C15 C14 C13 119.7(4)
C15 C14 H14 120.1
C13 C14 H14 120.1
C16 C15 C14 120.5(5)
C16 C15 H15 119.7
C14 C15 H15 119.7
C17 C16 C15 119.5(5)
C17 C16 H16 120.3
C15 C16 H16 120.3
C16 C17 C18 120.0(5)
C16 C17 H17 120.0
C18 C17 H17 120.0
C13 C18 C17 121.1(5)
C13 C18 H18 119.4
C17 C18 H18 119.4
C24 O21 Re 127.9(3)
C22 O22 Re 129.3(3)
C22 C21 H21A 109.5
C22 C21 H21B 109.5
H21A C21 H21B 109.5
C22 C21 H21C 109.5
H21A C21 H21C 109.5
H21B C21 H21C 109.5
O22 C22 C23 125.3(5)
O22 C22 C21 116.4(5)
C23 C22 C21 118.3(5)
C24 C23 C22 125.4(5)
C24 C23 H23 117.3
C22 C23 H23 117.3
O21 C24 C23 127.0(5)
O21 C24 C25 114.6(5)
C23 C24 C25 118.3(4)
C24 C25 H25A 109.5
C24 C25 H25B 109.5
H25A C25 H25B 109.5
C24 C25 H25C 109.5
H25A C25 H25C 109.5
H25B C25 H25C 109.5
O31 C31 Re 178.5(4)
O32 C32 Re 179.9(6)
O33 C33 Re 170.9(5)

loop_
_geom_bond_atom_site_label_1
_geom_bond_atom_site_label_2
_geom_bond_distance
Re C32 1.900(5)
Re C31 1.910(5)
Re C33 1.962(5)
Re O22 2.132(3)
Re O21 2.142(3)
Re P 2.4981(11)
P C1 1.817(5)
P C7 1.822(5)
P C13 1.841(4)
C1 C6 1.388(6)
C1 C2 1.404(7)
C2 C3 1.415(7)
C2 H2 0.9500
C3 C4 1.365(7)
C3 H3 0.9500
C4 C5 1.378(7)
C4 H4 0.9500
C5 C6 1.372(8)
C5 H5 0.9500
C6 H6 0.9500
C7 C12 1.386(6)
C7 C8 1.401(7)
C8 C9 1.382(8)
C8 H8 0.9500
C9 C10 1.375(9)
C9 H9 0.9500
C10 C11 1.429(8)
C10 H10 0.9500
C11 C12 1.364(7)
C11 H11 0.9500
C12 H12 0.9500
C13 C18 1.378(6)
C13 C14 1.401(6)
C14 C15 1.393(6)
C14 H14 0.9500
C15 C16 1.388(7)
C15 H15 0.9500
C16 C17 1.386(8)
C16 H16 0.9500
C17 C18 1.386(7)
C17 H17 0.9500
C18 H18 0.9500
O21 C24 1.264(5)
O22 C22 1.263(6)
C21 C22 1.510(7)
C21 H21A 0.9800
C21 H21B 0.9800
C21 H21C 0.9800
C22 C23 1.410(7)
C23 C24 1.384(7)
C23 H23 0.9500
C24 C25 1.538(7)
C25 H25A 0.9800
C25 H25B 0.9800
C25 H25C 0.9800
C31 O31 1.139(5)
C32 O32 1.159(6)
C33 O33 1.134(5)
